data_4078897
loop_
_publ_author_name
'Rahaman, S. M. Wahidur'
'Dinda, Shrabani'
'Ghatak, Tapas'
'Bera, Jitendra K.'

_publ_section_title
;
 Carbon Monoxide Induced Double Cyclometalation at the Iridium Center
;
_journal_issue 15
_journal_name_full Organometallics
_journal_page_first 5533
_journal_paper_doi 10.1021/om300506v
_journal_volume 31
_journal_year 2012
_chemical_formula_moiety 'C36 H32 Ir N4 O2, C H2 Cl2, B F4'
_chemical_formula_sum 'C37 H34 B Cl2 F4 Ir N4 O2'
_chemical_formula_weight 916.59
_chemical_name_systematic
; 
 ? 
;
_space_group_IT_number 14
_symmetry_cell_setting monoclinic
_symmetry_space_group_name_Hall '-P 2ybc'
_symmetry_space_group_name_H-M 'P 1 21/c 1'
_atom_sites_solution_hydrogens geom
_atom_sites_solution_primary direct
_atom_sites_solution_secondary difmap
_audit_creation_method SHELXL-97
_cell_angle_alpha 90.00
_cell_angle_beta 92.0690(10)
_cell_angle_gamma 90.00
_cell_formula_units_Z 4
_cell_length_a 13.3202(9)
_cell_length_b 20.7887(14)
_cell_length_c 12.1869(8)
_cell_measurement_reflns_used 5561
_cell_measurement_temperature 100(2)
_cell_measurement_theta_max 27.08
_cell_measurement_theta_min 2.43
_cell_volume 3372.5(4)
_computing_cell_refinement 'Bruker SAINT'
_computing_data_collection 'Bruker APEX'
_computing_data_reduction 'Bruker SAINT'
_computing_molecular_graphics ORTEP
_computing_publication_material ciftab
_computing_structure_refinement 'SHELXL-97 (Sheldrick, 1997)'
_computing_structure_solution 'SHELXS-97 (Sheldrick, 1990)'
_diffrn_ambient_temperature 100(2)
_diffrn_measured_fraction_theta_full 0.997
_diffrn_measured_fraction_theta_max 0.997
_diffrn_measurement_device_type 'Bruker SMART APEX'
_diffrn_measurement_method 'omega scans'
_diffrn_radiation_monochromator graphite
_diffrn_radiation_source 'fine-focus sealed tube'
_diffrn_radiation_type MoK\a
_diffrn_radiation_wavelength 0.71073
_diffrn_reflns_av_R_equivalents 0.0496
_diffrn_reflns_av_sigmaI/netI 0.0552
_diffrn_reflns_limit_h_max 16
_diffrn_reflns_limit_h_min -16
_diffrn_reflns_limit_k_max 25
_diffrn_reflns_limit_k_min -16
_diffrn_reflns_limit_l_max 15
_diffrn_reflns_limit_l_min -15
_diffrn_reflns_number 19360
_diffrn_reflns_theta_full 26.37
_diffrn_reflns_theta_max 26.37
_diffrn_reflns_theta_min 1.94
_exptl_absorpt_coefficient_mu 4.182
_exptl_absorpt_correction_T_max 0.4738
_exptl_absorpt_correction_T_min 0.3572
_exptl_absorpt_correction_type empirical
_exptl_absorpt_process_details SADABS
_exptl_crystal_colour yellow
_exptl_crystal_density_diffrn 1.805
_exptl_crystal_density_method 'not measured'
_exptl_crystal_description block
_exptl_crystal_F_000 1808
_exptl_crystal_size_max 0.31
_exptl_crystal_size_mid 0.23
_exptl_crystal_size_min 0.21
_refine_diff_density_max 2.122
_refine_diff_density_min -1.373
_refine_diff_density_rms 0.161
_refine_ls_extinction_method none
_refine_ls_goodness_of_fit_ref 0.995
_refine_ls_hydrogen_treatment constr
_refine_ls_matrix_type full
_refine_ls_number_parameters 462
_refine_ls_number_reflns 6867
_refine_ls_number_restraints 0
_refine_ls_restrained_S_all 0.995
_refine_ls_R_factor_all 0.0478
_refine_ls_R_factor_gt 0.0387
_refine_ls_shift/su_max 0.002
_refine_ls_shift/su_mean 0.000
_refine_ls_structure_factor_coef Fsqd
_refine_ls_weighting_details 'calc w=1/[\s^2^(Fo^2^)+(0.0481P)^2^+6.6884P] where P=(Fo^2^+2Fc^2^)/3'
_refine_ls_weighting_scheme calc
_refine_ls_wR_factor_gt 0.0890
_refine_ls_wR_factor_ref 0.0931
_reflns_number_gt 5812
_reflns_number_total 6867
_reflns_threshold_expression >2sigma(I)
_cod_data_source_file om300506v_si_003.cif
_cod_data_source_block compound1
_cod_depositor_comments
;
The following automatic conversions were performed:

'_symmetry_cell_setting' value 'Monoclinic' changed to 'monoclinic'
according to /home/saulius/struct/CIF-dictionaries/cif_core.dic
dictionary named 'cif_core.dic' version 2.4.2 from 2011-04-26.

Automatic conversion script
Id: cif_fix_values 1891 2012-01-12 08:04:46Z andrius 
;
_cod_original_sg_symbol_H-M P21/c
_cod_database_code 4078897

loop_
_symmetry_equiv_pos_as_xyz
'x, y, z'
'-x, y+1/2, -z+1/2'
'-x, -y, -z'
'x, -y-1/2, z-1/2'

loop_
_atom_site_label
_atom_site_type_symbol
_atom_site_fract_x
_atom_site_fract_y
_atom_site_fract_z
_atom_site_U_iso_or_equiv
_atom_site_adp_type
_atom_site_occupancy
_atom_site_symmetry_multiplicity
_atom_site_calc_flag
_atom_site_refinement_flags
Ir1 Ir 0.633747(14) 0.865186(9) 0.108180(15) 0.01077(7) Uani 1 1 d .
N3 N 0.6855(3) 0.9611(2) 0.0973(3) 0.0127(9) Uani 1 1 d .
N4 N 0.6610(3) 0.9775(2) 0.2826(3) 0.0129(9) Uani 1 1 d .
N1 N 0.7692(3) 0.8362(2) 0.1867(3) 0.0140(9) Uani 1 1 d .
C5 C 0.5657(4) 0.7763(2) 0.1518(4) 0.0166(11) Uani 1 1 d .
H5 H 0.6020 0.7527 0.2127 0.020 Uiso 1 1 calc R
C11 C 0.7696(4) 0.8235(2) 0.2944(4) 0.0138(10) Uani 1 1 d .
H11 H 0.7083 0.8268 0.3314 0.017 Uiso 1 1 calc R
C31 C 0.7157(4) 0.9829(3) 0.0011(4) 0.0146(11) Uani 1 1 d .
H31 H 0.7148 0.9542 -0.0594 0.018 Uiso 1 1 calc R
C13 C 0.9464(4) 0.7998(2) 0.3031(4) 0.0183(11) Uani 1 1 d .
H13 H 1.0063 0.7884 0.3432 0.022 Uiso 1 1 calc R
C12 C 0.8565(4) 0.8056(3) 0.3547(4) 0.0173(11) Uani 1 1 d .
H12 H 0.8535 0.7974 0.4312 0.021 Uiso 1 1 calc R
C3 C 0.4183(4) 0.8516(3) 0.1689(4) 0.0179(11) Uani 1 1 d .
H3A H 0.3480 0.8546 0.1401 0.021 Uiso 1 1 calc R
H3B H 0.4197 0.8658 0.2465 0.021 Uiso 1 1 calc R
C22 C 0.9139(4) 0.8718(3) -0.3801(5) 0.0215(12) Uani 1 1 d .
H22 H 0.9099 0.8797 -0.4569 0.026 Uiso 1 1 calc R
C34 C 0.7203(4) 1.0669(3) 0.1738(4) 0.0149(11) Uani 1 1 d .
C2 C 0.4827(4) 0.8961(3) 0.1043(4) 0.0156(11) Uani 1 1 d .
H2A H 0.4741 0.9426 0.1228 0.019 Uiso 1 1 calc R
C32 C 0.7486(4) 1.0461(3) -0.0154(4) 0.0174(11) Uani 1 1 d .
H32 H 0.7703 1.0593 -0.0854 0.021 Uiso 1 1 calc R
O2 O 0.5633(3) 0.89042(18) 0.3889(3) 0.0185(8) Uani 1 1 d .
H2 H 0.5897 0.9072 0.3343 0.022 Uiso 1 1 calc R
C39 C 0.6362(4) 0.9849(3) 0.4764(4) 0.0141(11) Uani 1 1 d .
C21 C 1.0073(4) 0.8658(3) -0.3262(5) 0.0223(12) Uani 1 1 d .
H21 H 1.0671 0.8690 -0.3660 0.027 Uiso 1 1 calc R
C24 C 0.8322(4) 0.8558(2) -0.2093(4) 0.0141(11) Uani 1 1 d .
C20 C 1.0122(4) 0.8553(3) -0.2146(5) 0.0183(12) Uani 1 1 d .
H20 H 1.0764 0.8515 -0.1785 0.022 Uiso 1 1 calc R
C19 C 0.9266(4) 0.8500(2) -0.1524(4) 0.0143(11) Uani 1 1 d .
N2 N 0.8514(3) 0.8419(2) 0.0234(3) 0.0132(9) Uani 1 1 d .
C40 C 0.6578(4) 1.0166(3) 0.5770(5) 0.0204(12) Uani 1 1 d .
H40 H 0.6926 1.0564 0.5767 0.024 Uiso 1 1 calc R
C44 C 0.5870(4) 0.9256(3) 0.4802(4) 0.0146(11) Uani 1 1 d .
C38 C 0.6655(4) 1.0147(2) 0.3718(4) 0.0142(11) Uani 1 1 d .
C15 C 0.8567(4) 0.8300(2) 0.1334(4) 0.0125(10) Uani 1 1 d .
O1 O 0.7439(3) 0.85034(19) -0.1584(3) 0.0198(8) Uani 1 1 d .
H1 H 0.7552 0.8443 -0.0909 0.024 Uiso 1 1 calc R
C43 C 0.5561(4) 0.9004(3) 0.5796(4) 0.0175(11) Uani 1 1 d .
H43 H 0.5203 0.8609 0.5808 0.021 Uiso 1 1 calc R
C36 C 0.7198(4) 1.1060(3) 0.2693(4) 0.0177(11) Uani 1 1 d .
H36 H 0.7380 1.1501 0.2651 0.021 Uiso 1 1 calc R
C18 C 0.9344(4) 0.8357(2) -0.0343(4) 0.0143(11) Uani 1 1 d .
C14 C 0.9468(4) 0.8113(2) 0.1897(4) 0.0132(10) Uani 1 1 d .
C8 C 0.4767(4) 0.8268(3) -0.0709(4) 0.0164(11) Uani 1 1 d .
H8A H 0.4681 0.8394 -0.1490 0.020 Uiso 1 1 calc R
H8B H 0.4108 0.8121 -0.0456 0.020 Uiso 1 1 calc R
C7 C 0.5526(4) 0.7711(3) -0.0607(4) 0.0193(12) Uani 1 1 d .
H7A H 0.5163 0.7299 -0.0705 0.023 Uiso 1 1 calc R
H7B H 0.6009 0.7748 -0.1203 0.023 Uiso 1 1 calc R
C23 C 0.8271(4) 0.8662(3) -0.3223(4) 0.0202(12) Uani 1 1 d .
H23 H 0.7635 0.8696 -0.3598 0.024 Uiso 1 1 calc R
C6 C 0.6099(4) 0.7703(2) 0.0485(4) 0.0167(11) Uani 1 1 d .
H6 H 0.6718 0.7431 0.0495 0.020 Uiso 1 1 calc R
C17 C 1.0266(4) 0.8143(2) 0.0158(4) 0.0165(11) Uani 1 1 d .
H17 H 1.0838 0.8082 -0.0274 0.020 Uiso 1 1 calc R
C4 C 0.4524(4) 0.7809(3) 0.1643(4) 0.0175(11) Uani 1 1 d .
H4A H 0.4338 0.7586 0.2324 0.021 Uiso 1 1 calc R
H4B H 0.4175 0.7592 0.1015 0.021 Uiso 1 1 calc R
C37 C 0.6936(4) 1.0805(2) 0.3663(4) 0.0173(11) Uani 1 1 d .
H37 H 0.6940 1.1065 0.4304 0.021 Uiso 1 1 calc R
C41 C 0.6295(4) 0.9910(3) 0.6761(4) 0.0207(12) Uani 1 1 d .
H41 H 0.6454 1.0128 0.7431 0.025 Uiso 1 1 calc R
C35 C 0.6886(3) 1.0023(2) 0.1858(4) 0.0128(10) Uani 1 1 d .
C42 C 0.5778(4) 0.9333(3) 0.6763(4) 0.0222(12) Uani 1 1 d .
H42 H 0.5569 0.9160 0.7439 0.027 Uiso 1 1 calc R
F4 F 1.3239(2) 0.68737(16) -0.0787(3) 0.0284(8) Uani 1 1 d .
F3 F 1.2050(3) 0.75471(16) -0.1543(3) 0.0311(8) Uani 1 1 d .
F1 F 1.1639(4) 0.6854(3) -0.0229(5) 0.094(2) Uani 1 1 d .
C33 C 0.7492(4) 1.0883(3) 0.0703(4) 0.0182(11) Uani 1 1 d .
H33 H 0.7690 1.1318 0.0600 0.022 Uiso 1 1 calc R
C1 C 0.5109(4) 0.8851(3) -0.0034(4) 0.0157(11) Uani 1 1 d .
H1A H 0.5192 0.9251 -0.0476 0.019 Uiso 1 1 calc R
C16 C 1.0329(4) 0.8024(3) 0.1260(4) 0.0182(11) Uani 1 1 d .
H16 H 1.0944 0.7883 0.1598 0.022 Uiso 1 1 calc R
F2 F 1.1982(3) 0.6476(2) -0.1852(5) 0.0664(15) Uani 1 1 d .
B1 B 1.2252(5) 0.6968(4) -0.1030(7) 0.0338(18) Uani 1 1 d .
Cl1 Cl 0.91903(13) 0.97277(8) 0.35564(16) 0.0435(4) Uani 1 1 d .
Cl2 Cl 0.99480(17) 0.97689(9) 0.1334(2) 0.0614(6) Uani 1 1 d .
C1S C 1.0306(5) 0.9705(3) 0.2712(9) 0.075(3) Uani 1 1 d .
H1S1 H 1.0761 1.0064 0.2922 0.090 Uiso 1 1 calc R
H1S2 H 1.0672 0.9296 0.2842 0.090 Uiso 1 1 calc R

loop_
_atom_site_aniso_label
_atom_site_aniso_U_11
_atom_site_aniso_U_22
_atom_site_aniso_U_33
_atom_site_aniso_U_23
_atom_site_aniso_U_13
_atom_site_aniso_U_12
Ir1 0.01346(11) 0.01039(11) 0.00849(11) 0.00008(8) 0.00071(7) 0.00079(8)
N3 0.014(2) 0.014(2) 0.010(2) 0.0012(17) 0.0009(16) 0.0016(17)
N4 0.014(2) 0.011(2) 0.013(2) 0.0035(17) 0.0002(16) 0.0000(17)
N1 0.016(2) 0.017(2) 0.009(2) -0.0018(18) -0.0034(16) 0.0033(18)
C5 0.022(3) 0.013(3) 0.014(3) 0.005(2) -0.001(2) -0.002(2)
C11 0.023(3) 0.009(3) 0.009(2) -0.001(2) 0.0014(19) -0.001(2)
C31 0.016(3) 0.016(3) 0.012(3) 0.003(2) -0.0005(19) -0.001(2)
C13 0.023(3) 0.008(3) 0.024(3) -0.001(2) -0.002(2) 0.000(2)
C12 0.029(3) 0.013(3) 0.010(3) -0.001(2) -0.003(2) 0.001(2)
C3 0.017(3) 0.021(3) 0.016(3) -0.001(2) 0.002(2) -0.002(2)
C22 0.031(3) 0.017(3) 0.016(3) -0.001(2) 0.002(2) -0.004(2)
C34 0.012(2) 0.016(3) 0.017(3) 0.003(2) -0.0022(19) -0.001(2)
C2 0.010(2) 0.015(3) 0.022(3) -0.003(2) -0.002(2) 0.007(2)
C32 0.016(3) 0.018(3) 0.019(3) 0.007(2) 0.005(2) 0.001(2)
O2 0.026(2) 0.0151(19) 0.0146(19) -0.0030(16) 0.0025(15) -0.0070(16)
C39 0.013(2) 0.018(3) 0.011(3) -0.002(2) -0.0025(19) 0.004(2)
C21 0.028(3) 0.020(3) 0.020(3) -0.003(2) 0.009(2) -0.005(2)
C24 0.014(2) 0.010(3) 0.019(3) -0.003(2) 0.002(2) 0.000(2)
C20 0.018(3) 0.016(3) 0.021(3) 0.000(2) 0.003(2) -0.004(2)
C19 0.019(3) 0.010(3) 0.015(3) -0.004(2) 0.002(2) 0.000(2)
N2 0.017(2) 0.010(2) 0.012(2) -0.0027(17) 0.0017(17) -0.0015(17)
C40 0.021(3) 0.018(3) 0.022(3) -0.003(2) 0.000(2) 0.002(2)
C44 0.013(2) 0.018(3) 0.012(3) 0.001(2) -0.0006(19) 0.007(2)
C38 0.009(2) 0.015(3) 0.018(3) 0.001(2) -0.0008(19) 0.002(2)
C15 0.018(3) 0.006(2) 0.013(3) -0.001(2) -0.0006(19) -0.001(2)
O1 0.0162(19) 0.031(2) 0.0125(19) 0.0032(17) 0.0000(14) 0.0028(16)
C43 0.019(3) 0.013(3) 0.021(3) 0.003(2) 0.006(2) 0.003(2)
C36 0.013(3) 0.016(3) 0.023(3) 0.000(2) -0.006(2) -0.001(2)
C18 0.016(3) 0.008(2) 0.020(3) 0.000(2) 0.004(2) 0.000(2)
C14 0.015(2) 0.011(3) 0.014(3) 0.001(2) -0.0027(19) -0.003(2)
C8 0.019(3) 0.023(3) 0.007(2) -0.001(2) -0.001(2) -0.002(2)
C7 0.027(3) 0.016(3) 0.015(3) -0.003(2) 0.002(2) -0.003(2)
C23 0.023(3) 0.022(3) 0.016(3) 0.002(2) 0.001(2) -0.002(2)
C6 0.024(3) 0.008(3) 0.018(3) -0.005(2) -0.003(2) -0.001(2)
C17 0.016(3) 0.014(3) 0.020(3) -0.001(2) 0.003(2) 0.001(2)
C4 0.023(3) 0.018(3) 0.012(3) 0.004(2) 0.000(2) -0.002(2)
C37 0.019(3) 0.012(3) 0.020(3) -0.004(2) -0.002(2) -0.002(2)
C41 0.032(3) 0.016(3) 0.014(3) 0.000(2) -0.001(2) 0.011(2)
C35 0.009(2) 0.016(3) 0.014(3) 0.001(2) 0.0004(19) 0.000(2)
C42 0.026(3) 0.029(3) 0.012(3) 0.007(2) 0.007(2) 0.007(2)
F4 0.0218(17) 0.029(2) 0.034(2) 0.0012(16) -0.0049(14) -0.0008(14)
F3 0.037(2) 0.0203(18) 0.036(2) 0.0115(16) 0.0034(16) 0.0064(15)
F1 0.060(3) 0.117(5) 0.110(4) 0.090(4) 0.055(3) 0.052(3)
C33 0.016(3) 0.014(3) 0.024(3) 0.005(2) -0.001(2) -0.002(2)
C1 0.016(3) 0.015(3) 0.016(3) 0.007(2) -0.001(2) 0.000(2)
C16 0.014(3) 0.017(3) 0.024(3) 0.000(2) -0.003(2) 0.000(2)
F2 0.053(3) 0.041(3) 0.102(4) 0.000(3) -0.027(3) -0.003(2)
B1 0.017(3) 0.027(4) 0.059(5) 0.016(4) 0.014(3) 0.010(3)
Cl1 0.0432(10) 0.0258(9) 0.0617(12) 0.0107(8) 0.0038(8) -0.0021(7)
Cl2 0.0789(15) 0.0280(10) 0.0786(16) -0.0089(10) 0.0204(12) -0.0049(10)
C1S 0.025(4) 0.014(4) 0.184(11) -0.014(5) -0.032(5) 0.001(3)

loop_
_atom_type_symbol
_atom_type_description
_atom_type_scat_dispersion_real
_atom_type_scat_dispersion_imag
_atom_type_scat_source
C C 0.0033 0.0016 'International Tables Vol C Tables 4.2.6.8 and 6.1.1.4'
H H 0.0000 0.0000 'International Tables Vol C Tables 4.2.6.8 and 6.1.1.4'
N N 0.0061 0.0033 'International Tables Vol C Tables 4.2.6.8 and 6.1.1.4'
O O 0.0106 0.0060 'International Tables Vol C Tables 4.2.6.8 and 6.1.1.4'
Ir Ir -1.4442 7.9887 'International Tables Vol C Tables 4.2.6.8 and 6.1.1.4'
B B 0.0013 0.0007 'International Tables Vol C Tables 4.2.6.8 and 6.1.1.4'
F F 0.0171 0.0103 'International Tables Vol C Tables 4.2.6.8 and 6.1.1.4'
Cl Cl 0.1484 0.1585 'International Tables Vol C Tables 4.2.6.8 and 6.1.1.4'

loop_
_geom_angle_atom_site_label_1
_geom_angle_atom_site_label_2
_geom_angle_atom_site_label_3
_geom_angle
N1 Ir1 C2 154.17(18)
N1 Ir1 N3 91.31(16)
C2 Ir1 N3 91.39(18)
N1 Ir1 C6 90.27(18)
C2 Ir1 C6 98.3(2)
N3 Ir1 C6 154.11(18)
N1 Ir1 C1 166.95(18)
C2 Ir1 C1 38.5(2)
N3 Ir1 C1 91.22(18)
C6 Ir1 C1 81.9(2)
N1 Ir1 C5 90.21(18)
C2 Ir1 C5 81.7(2)
N3 Ir1 C5 166.91(18)
C6 Ir1 C5 38.8(2)
C1 Ir1 C5 90.2(2)
C31 N3 C35 118.4(4)
C31 N3 Ir1 119.0(3)
C35 N3 Ir1 122.6(3)
C38 N4 C35 118.9(4)
C11 N1 C15 118.4(4)
C11 N1 Ir1 118.4(3)
C15 N1 Ir1 123.1(3)
C6 C5 C4 122.6(4)
C6 C5 Ir1 70.1(3)
C4 C5 Ir1 113.7(3)
N1 C11 C12 122.8(5)
N3 C31 C32 123.5(5)
C12 C13 C14 117.9(5)
C13 C12 C11 120.0(5)
C2 C3 C4 113.2(4)
C23 C22 C21 120.2(5)
C33 C34 C36 124.4(5)
C33 C34 C35 119.1(5)
C36 C34 C35 116.5(5)
C1 C2 C3 124.7(5)
C1 C2 Ir1 71.5(3)
C3 C2 Ir1 111.3(3)
C33 C32 C31 119.1(5)
C44 C39 C40 117.6(5)
C44 C39 C38 122.3(4)
C40 C39 C38 120.0(5)
C20 C21 C22 119.4(5)
O1 C24 C23 117.0(5)
O1 C24 C19 122.5(5)
C23 C24 C19 120.5(5)
C21 C20 C19 122.5(5)
C20 C19 C24 117.1(5)
C20 C19 C18 121.1(5)
C24 C19 C18 121.7(5)
C18 N2 C15 119.1(4)
C41 C40 C39 121.7(5)
O2 C44 C43 116.2(5)
O2 C44 C39 122.9(5)
C43 C44 C39 120.8(5)
N4 C38 C37 121.7(5)
N4 C38 C39 116.9(4)
C37 C38 C39 121.4(5)
N2 C15 N1 116.0(4)
N2 C15 C14 122.6(5)
N1 C15 C14 121.4(4)
C42 C43 C44 119.7(5)
C37 C36 C34 120.2(5)
N2 C18 C17 121.4(5)
N2 C18 C19 117.7(4)
C17 C18 C19 120.9(5)
C13 C14 C16 123.2(5)
C13 C14 C15 119.4(5)
C16 C14 C15 117.3(5)
C1 C8 C7 111.8(4)
C6 C7 C8 112.9(4)
C22 C23 C24 120.4(5)
C5 C6 C7 124.7(5)
C5 C6 Ir1 71.0(3)
C7 C6 Ir1 110.9(3)
C16 C17 C18 120.0(5)
C5 C4 C3 111.0(4)
C36 C37 C38 119.6(5)
C42 C41 C40 119.0(5)
N4 C35 N3 116.4(4)
N4 C35 C34 123.0(5)
N3 C35 C34 120.6(4)
C41 C42 C43 121.1(5)
C32 C33 C34 119.3(5)
C2 C1 C8 123.5(5)
C2 C1 Ir1 70.0(3)
C8 C1 Ir1 113.4(3)
C17 C16 C14 119.5(5)
F1 B1 F4 115.8(7)
F1 B1 F3 112.2(5)
F4 B1 F3 113.5(6)
F1 B1 F2 103.8(6)
F4 B1 F2 105.1(5)
F3 B1 F2 105.1(6)
Cl2 C1S Cl1 109.9(4)

loop_
_geom_bond_atom_site_label_1
_geom_bond_atom_site_label_2
_geom_bond_distance
Ir1 N1 2.100(4)
Ir1 C2 2.111(5)
Ir1 N3 2.116(4)
Ir1 C6 2.122(5)
Ir1 C1 2.130(5)
Ir1 C5 2.134(5)
N3 C31 1.333(6)
N3 C35 1.377(6)
N4 C38 1.335(7)
N4 C35 1.351(6)
N1 C11 1.339(6)
N1 C15 1.361(6)
C5 C6 1.415(7)
C5 C4 1.525(7)
C11 C12 1.398(7)
C31 C32 1.401(7)
C13 C12 1.377(7)
C13 C14 1.404(7)
C3 C2 1.503(7)
C3 C4 1.539(7)
C22 C23 1.380(8)
C22 C21 1.391(8)
C34 C33 1.405(7)
C34 C36 1.420(7)
C34 C35 1.416(7)
C2 C1 1.398(7)
C32 C33 1.364(8)
O2 C44 1.359(6)
C39 C44 1.398(7)
C39 C40 1.412(7)
C39 C38 1.483(7)
C21 C20 1.377(8)
C24 O1 1.354(6)
C24 C23 1.394(8)
C24 C19 1.419(7)
C20 C19 1.397(7)
C19 C18 1.469(7)
N2 C18 1.337(6)
N2 C15 1.362(6)
C40 C41 1.384(8)
C44 C43 1.395(7)
C38 C37 1.420(7)
C15 C14 1.415(7)
C43 C42 1.384(8)
C36 C37 1.353(8)
C18 C17 1.424(7)
C14 C16 1.420(7)
C8 C1 1.524(7)
C8 C7 1.538(7)
C7 C6 1.510(7)
C17 C16 1.365(7)
C41 C42 1.383(8)
F4 B1 1.352(7)
F3 B1 1.378(8)
F1 B1 1.316(8)
F2 B1 1.467(10)
Cl1 C1S 1.838(10)
Cl2 C1S 1.734(11)
